data_7706651
loop_
_publ_author_name
'Ali, Basharat'
'Li, Xiao-Lei'
'Gendron, Fr\'ed\'eric'
'Le Guennic, Boris'
'Tang, Jinkui'

_publ_section_title
;
 A new class of Dy<sup>III</sup>-SIMs associated with a guanidine-based
 ligand.
;
_journal_issue 15
_journal_name_full 'Dalton transactions (Cambridge, England : 2003)'
_journal_page_first 5146
_journal_page_last 5153
_journal_paper_doi 10.1039/d1dt00260k
_journal_volume 50
_journal_year 2021
_chemical_formula_moiety 'C28 H33 Cl2 Dy N8 O5, C3 H7 N O, C H4 O'
_chemical_formula_sum 'C32 H44 Cl2 Dy N9 O7'
_chemical_formula_weight 900.16
_space_group_crystal_system orthorhombic
_space_group_IT_number 33
_space_group_name_Hall 'P 2c -2n'
_space_group_name_H-M_alt 'P n a 21'
_atom_sites_solution_hydrogens geom
_audit_creation_date 2019-09-04
_audit_creation_method
;
Olex2 1.2
(compiled 2018.05.29 svn.r3508 for OlexSys, GUI svn.r5506)
;
_audit_update_record
;
2020-04-26 deposited with the CCDC.	2021-02-23 downloaded from the CCDC.
;
_cell_angle_alpha 90
_cell_angle_beta 90
_cell_angle_gamma 90
_cell_formula_units_Z 4
_cell_length_a 12.7035(3)
_cell_length_b 14.8054(3)
_cell_length_c 20.1007(4)
_cell_measurement_reflns_used 9275
_cell_measurement_temperature 173(2)
_cell_measurement_theta_max 58.988
_cell_measurement_theta_min 2.198
_cell_volume 3780.55(14)
_computing_cell_refinement 'SAINT V8.38A (?, 2016)'
_computing_data_reduction 'SAINT V8.38A (?, 2016)'
_computing_molecular_graphics 'Olex2 (Dolomanov et al., 2009)'
_computing_publication_material 'Olex2 (Dolomanov et al., 2009)'
_computing_structure_refinement 'ShelXL (Sheldrick, 2015)'
_computing_structure_solution 'SHELXT 2018/2 (Sheldrick, 2018)'
_diffrn_ambient_temperature 173.15
_diffrn_detector 'Bruker APEX2 area detector'
_diffrn_detector_area_resol_mean 7.9
_diffrn_detector_type 'CCD area detector'
_diffrn_measured_fraction_theta_full 0.990
_diffrn_measured_fraction_theta_max 0.990
_diffrn_measurement_device 'three-circle diffractometer'
_diffrn_measurement_device_type 'CCD area detector'
_diffrn_measurement_method 'phi and omega scans'
_diffrn_radiation_monochromator graphite
_diffrn_radiation_probe x-ray
_diffrn_radiation_type CuK\a
_diffrn_radiation_wavelength 1.54178
_diffrn_reflns_av_R_equivalents 0.0455
_diffrn_reflns_av_unetI/netI 0.0671
_diffrn_reflns_Laue_measured_fraction_full 0.990
_diffrn_reflns_Laue_measured_fraction_max 0.990
_diffrn_reflns_limit_h_max 14
_diffrn_reflns_limit_h_min -11
_diffrn_reflns_limit_k_max 15
_diffrn_reflns_limit_k_min -16
_diffrn_reflns_limit_l_max 22
_diffrn_reflns_limit_l_min -18
_diffrn_reflns_number 13227
_diffrn_reflns_point_group_measured_fraction_full 0.835
_diffrn_reflns_point_group_measured_fraction_max 0.835
_diffrn_reflns_theta_full 59.002
_diffrn_reflns_theta_max 59.002
_diffrn_reflns_theta_min 3.708
_diffrn_source 'microfocus sealed X-ray tube'
_diffrn_source_type 'Incoatec I\ms'
_exptl_absorpt_coefficient_mu 12.355
_exptl_absorpt_correction_T_max 0.161
_exptl_absorpt_correction_T_min 0.157
_exptl_absorpt_correction_type multi-scan
_exptl_crystal_colour 'clear yellowish yellow'
_exptl_crystal_colour_lustre clear
_exptl_crystal_colour_modifier yellowish
_exptl_crystal_colour_primary yellow
_exptl_crystal_density_diffrn 1.582
_exptl_crystal_description block
_exptl_crystal_F_000 1820
_exptl_crystal_size_max 0.2
_exptl_crystal_size_mid 0.2
_exptl_crystal_size_min 0.15
_refine_diff_density_max 0.721
_refine_diff_density_min -0.755
_refine_diff_density_rms 0.093
_refine_ls_abs_structure_details
;
 Refined as an inversion twin.
;
_refine_ls_abs_structure_Flack 0.077(10)
_refine_ls_extinction_method none
_refine_ls_goodness_of_fit_ref 1.027
_refine_ls_hydrogen_treatment constr
_refine_ls_matrix_type full
_refine_ls_number_parameters 470
_refine_ls_number_reflns 4540
_refine_ls_number_restraints 13
_refine_ls_restrained_S_all 1.026
_refine_ls_R_factor_all 0.0534
_refine_ls_R_factor_gt 0.0443
_refine_ls_shift/su_max 0.000
_refine_ls_shift/su_mean 0.000
_refine_ls_structure_factor_coef Fsqd
_refine_ls_weighting_details 'w=1/[\s^2^(Fo^2^)+(0.0389P)^2^+12.3195P] where P=(Fo^2^+2Fc^2^)/3'
_refine_ls_weighting_scheme calc
_refine_ls_wR_factor_gt 0.1033
_refine_ls_wR_factor_ref 0.1093
_reflns_Friedel_coverage 0.631
_reflns_Friedel_fraction_full 0.668
_reflns_Friedel_fraction_max 0.668
_reflns_number_gt 4019
_reflns_number_total 4540
_reflns_threshold_expression 'I > 2\s(I)'
_cod_data_source_file d1dt00260k2.cif
_cod_data_source_block 1
_cod_depositor_comments 'Adding full bibliography for 7706651--7706654.cif.'
_cod_database_code 7706651
_shelx_shelxl_version_number 2018/3
_shelx_space_group_comment
;
The symmetry employed for this shelxl refinement is uniquely defined
by the following loop, which should always be used as a source of
symmetry information in preference to the above space-group names.
They are only intended as comments.
;
_olex2_refinement_description
;
1. Twinned data refinement
 Scales: 0.923(10)
 0.077(10)
2. Fixed Uiso
 At 1.2 times of:
  All C(H) groups, All N(H) groups
 At 1.5 times of:
  All C(H,H,H) groups, All O(H) groups
3. Uiso/Uaniso restraints and constraints
Uanis(C0AA) \\sim Ueq, Uanis(O0AA) \\sim Ueq: with sigma of 0.001 and sigma for
terminal atoms of 0.002
4.a Aromatic/amide H refined with riding coordinates:
 N4(H4A), N7(H7), C4(H4B), C6(H6), C7(H7A), C9(H9), C12(H12), C13(H13),
 C14(H14), C15(H15), C16(H16), C18(H18), C21(H21), C22(H22), C23(H23), C24(H24),
  C25(H25), C27(H27), C28(H28), C30(H30)
4.b Tetrahedral OH refined with riding coordinates:
 O0AA(H0AA)
4.c Idealised Me refined as rotating group:
 C11(H11A,H11B,H11C), C19(H19A,H19B,H19C), C20(H20A,H20B,H20C), C26(H26A,H26B,
 H26C), C29(H29A,H29B,H29C), C31(H31A,H31B,H31C), C0AA(H0AB,H0AC,H0AD)
4.d Idealised tetrahedral OH refined as rotating group:
 O3(H3), O4(H4)
;
_olex2_submission_special_instructions 'No special instructions were received'

loop_
_space_group_symop_operation_xyz
'x, y, z'
'-x, -y, z+1/2'
'-x+1/2, y+1/2, z+1/2'
'x+1/2, -y+1/2, z'

loop_
_atom_site_label
_atom_site_type_symbol
_atom_site_fract_x
_atom_site_fract_y
_atom_site_fract_z
_atom_site_U_iso_or_equiv
_atom_site_adp_type
_atom_site_occupancy
_atom_site_site_symmetry_order
_atom_site_calc_flag
_atom_site_refinement_flags_posn
_atom_site_refinement_flags_adp
_atom_site_refinement_flags_occupancy
_atom_site_disorder_assembly
_atom_site_disorder_group
Dy1 Dy -0.04152(4) 0.11178(4) 0.33299(6) 0.0283(2) Uani 1 1 d . . . . .
Cl1 Cl -0.1687(3) 0.0709(3) 0.23417(19) 0.0485(9) Uani 1 1 d . . . . .
Cl2 Cl 0.0812(2) 0.1366(2) 0.43983(16) 0.0415(8) Uani 1 1 d . . . . .
O1 O -0.1112(5) 0.2436(5) 0.3442(5) 0.032(2) Uani 1 1 d . . . . .
O2 O -0.0306(6) -0.0400(6) 0.3664(4) 0.037(2) Uani 1 1 d . . . . .
O3 O 0.2601(6) -0.1811(6) 0.2780(5) 0.045(2) Uani 1 1 d . . . . .
H3 H 0.247775 -0.125855 0.272565 0.068 Uiso 1 1 calc GR . . . .
O4 O 0.5807(7) 0.0411(6) 0.0779(6) 0.055(3) Uani 1 1 d . . . . .
H4 H 0.633223 0.027471 0.054556 0.082 Uiso 1 1 calc GR . . . .
O5 O -0.1835(8) 0.0775(6) 0.4029(5) 0.045(2) Uani 1 1 d . . . . .
C1 C -0.0928(7) 0.3301(7) 0.3416(8) 0.029(3) Uani 1 1 d . . . . .
N1 N -0.3391(8) 0.0686(6) 0.4559(5) 0.030(2) Uani 1 1 d . . . . .
C2 C 0.0004(10) 0.3665(8) 0.3144(6) 0.030(3) Uani 1 1 d . . . . .
N2 N 0.0846(7) 0.2268(6) 0.2824(4) 0.020(2) Uani 1 1 d . . . . .
N3 N 0.0185(9) -0.1747(7) 0.4069(5) 0.036(3) Uani 1 1 d . . . . .
N4 N 0.1725(7) 0.1938(6) 0.2493(5) 0.028(2) Uani 1 1 d . . . . .
H4A H 0.221716 0.230956 0.235190 0.034 Uiso 1 1 calc R . . . .
N5 N 0.3331(7) 0.1397(6) 0.1793(4) 0.022(2) Uani 1 1 d . . . . .
N6 N 0.1359(7) -0.0422(6) 0.2541(5) 0.026(2) Uani 1 1 d . . . . .
C3 C 0.0855(10) -0.1929(8) 0.2322(6) 0.028(3) Uani 1 1 d . . . . .
N7 N 0.2627(7) 0.0750(7) 0.2037(5) 0.028(2) Uani 1 1 d . . . . .
H7 H 0.271999 0.017154 0.195659 0.033 Uiso 1 1 calc R . . . .
C4 C 0.0825(9) 0.3119(8) 0.2853(5) 0.024(3) Uani 1 1 d . . . . .
H4B H 0.140640 0.343148 0.266432 0.029 Uiso 1 1 calc R . . . .
C5 C 0.4897(8) 0.1682(8) 0.1177(6) 0.026(3) Uani 1 1 d . . . . .
C6 C 0.0146(10) 0.4607(8) 0.3138(6) 0.038(3) Uani 1 1 d . . . . .
H6 H 0.078428 0.484569 0.296537 0.045 Uiso 1 1 calc R . . . .
C7 C 0.4100(9) 0.1078(8) 0.1465(6) 0.027(3) Uani 1 1 d . . . . .
H7A H 0.415967 0.044342 0.140460 0.032 Uiso 1 1 calc R . . . .
C8 C 0.1818(9) 0.1037(8) 0.2390(6) 0.028(3) Uani 1 1 d . . . . .
C9 C -0.1669(9) 0.3915(8) 0.3685(6) 0.032(3) Uani 1 1 d . . . . .
H9 H -0.229090 0.368679 0.388625 0.038 Uiso 1 1 calc R . . . .
N8 N 0.1064(7) 0.0491(6) 0.2632(5) 0.028(2) Uani 1 1 d . . . . .
C10 C 0.1826(9) -0.2302(8) 0.2497(6) 0.031(3) Uani 1 1 d . . . . .
C11 C -0.4352(8) 0.1125(9) 0.4794(6) 0.032(3) Uani 1 1 d . . . . .
H11A H -0.435216 0.175933 0.465329 0.049 Uiso 1 1 calc GR . . . .
H11B H -0.438149 0.109384 0.528039 0.049 Uiso 1 1 calc GR . . . .
H11C H -0.496618 0.081777 0.460513 0.049 Uiso 1 1 calc GR . . . .
C12 C 0.0092(10) -0.2508(9) 0.2056(7) 0.040(3) Uani 1 1 d . . . . .
H12 H -0.058367 -0.227475 0.194887 0.048 Uiso 1 1 calc R . . . .
C13 C -0.0605(8) 0.5194(7) 0.3371(10) 0.042(3) Uani 1 1 d . . . . .
H13 H -0.051296 0.582882 0.333645 0.050 Uiso 1 1 calc R . . . .
C14 C 0.0327(11) -0.0888(9) 0.3981(7) 0.038(3) Uani 1 1 d . . . . .
H14 H 0.093857 -0.061600 0.416411 0.045 Uiso 1 1 calc R . . . .
C15 C -0.2659(10) 0.1126(8) 0.4230(6) 0.033(3) Uani 1 1 d . . . . .
H15 H -0.276961 0.174873 0.414094 0.039 Uiso 1 1 calc R . . . .
C16 C 0.0302(11) -0.3406(9) 0.1948(7) 0.045(4) Uani 1 1 d . . . . .
H16 H -0.021824 -0.378456 0.175476 0.053 Uiso 1 1 calc R . . . .
C17 C 0.5753(9) 0.1330(9) 0.0845(7) 0.035(3) Uani 1 1 d . . . . .
C18 C 0.2014(11) -0.3222(9) 0.2394(7) 0.043(3) Uani 1 1 d . . . . .
H18 H 0.267229 -0.347490 0.251855 0.051 Uiso 1 1 calc R . . . .
C19 C -0.3280(12) -0.0264(9) 0.4692(8) 0.055(4) Uani 1 1 d . . . . .
H19A H -0.271284 -0.051198 0.441636 0.083 Uiso 1 1 calc GR . . . .
H19B H -0.394099 -0.057397 0.458759 0.083 Uiso 1 1 calc GR . . . .
H19C H -0.310917 -0.035347 0.516302 0.083 Uiso 1 1 calc GR . . . .
C20 C -0.0759(12) -0.2186(10) 0.3831(7) 0.055(4) Uani 1 1 d . . . . .
H20A H -0.129069 -0.172825 0.372490 0.083 Uiso 1 1 calc GR . . . .
H20B H -0.103087 -0.259123 0.417530 0.083 Uiso 1 1 calc GR . . . .
H20C H -0.059429 -0.253486 0.342963 0.083 Uiso 1 1 calc GR . . . .
C21 C 0.1265(12) -0.3755(9) 0.2120(7) 0.044(4) Uani 1 1 d . . . . .
H21 H 0.140769 -0.437640 0.204525 0.053 Uiso 1 1 calc R . . . .
C22 C 0.4802(10) 0.2612(9) 0.1254(6) 0.038(3) Uani 1 1 d . . . . .
H22 H 0.421600 0.286404 0.148202 0.045 Uiso 1 1 calc R . . . .
C23 C 0.0634(9) -0.0977(9) 0.2388(6) 0.031(3) Uani 1 1 d . . . . .
H23 H -0.006184 -0.076285 0.231699 0.037 Uiso 1 1 calc R . . . .
C24 C -0.1511(10) 0.4826(9) 0.3661(7) 0.043(3) Uani 1 1 d . . . . .
H24 H -0.202634 0.521898 0.384526 0.051 Uiso 1 1 calc R . . . .
C25 C 0.6440(13) 0.2816(11) 0.0674(7) 0.059(4) Uani 1 1 d . . . . .
H25 H 0.697756 0.320093 0.050820 0.070 Uiso 1 1 calc R . . . .
C26 C 0.0985(16) -0.2289(11) 0.4374(10) 0.073(6) Uani 1 1 d . . . . .
H26A H 0.126236 -0.271996 0.404742 0.110 Uiso 1 1 calc GR . . . .
H26B H 0.068436 -0.261984 0.475097 0.110 Uiso 1 1 calc GR . . . .
H26C H 0.155678 -0.189946 0.453116 0.110 Uiso 1 1 calc GR . . . .
C27 C 0.5585(11) 0.3168(9) 0.0989(7) 0.047(4) Uani 1 1 d . . . . .
H27 H 0.551966 0.380464 0.103016 0.057 Uiso 1 1 calc R . . . .
C28 C 0.6512(11) 0.1921(12) 0.0602(8) 0.058(4) Uani 1 1 d . . . . .
H28 H 0.710458 0.167842 0.037519 0.069 Uiso 1 1 calc R . . . .
O6 O 0.2891(9) -0.0885(8) 0.1270(5) 0.069(3) Uani 1 1 d . . . . .
N9 N 0.1833(11) -0.1742(12) 0.0689(7) 0.073(5) Uani 1 1 d . . . . .
C29 C 0.1436(13) -0.2520(11) 0.0362(8) 0.065(5) Uani 1 1 d . . . . .
H29A H 0.200646 -0.295584 0.029633 0.097 Uiso 1 1 calc GR . . . .
H29B H 0.114422 -0.234571 -0.007104 0.097 Uiso 1 1 calc GR . . . .
H29C H 0.088129 -0.279424 0.063402 0.097 Uiso 1 1 calc GR . . . .
C30 C 0.2606(19) -0.1564(15) 0.1007(9) 0.093(7) Uani 1 1 d . . . . .
H30 H 0.307837 -0.205607 0.105833 0.112 Uiso 1 1 calc R . . . .
C31 C 0.1042(18) -0.0912(16) 0.0686(12) 0.109(8) Uani 1 1 d . . . . .
H31A H 0.097283 -0.067914 0.023156 0.164 Uiso 1 1 calc GR . . . .
H31B H 0.131266 -0.043477 0.097678 0.164 Uiso 1 1 calc GR . . . .
H31C H 0.035126 -0.111062 0.084683 0.164 Uiso 1 1 calc GR . . . .
O0AA O -0.2287(9) -0.0062(9) 0.0214(6) 0.083(4) Uani 1 1 d . U . . .
H0AA H -0.240707 -0.060963 0.013687 0.125 Uiso 1 1 calc R . . . .
C0AA C -0.1676(18) 0.0006(16) 0.0698(12) 0.110(7) Uani 1 1 d . U . . .
H0AB H -0.098473 0.021134 0.054299 0.165 Uiso 1 1 calc GR . . . .
H0AC H -0.160279 -0.058436 0.091421 0.165 Uiso 1 1 calc GR . . . .
H0AD H -0.196035 0.044266 0.101698 0.165 Uiso 1 1 calc GR . . . .

loop_
_atom_site_aniso_label
_atom_site_aniso_U_11
_atom_site_aniso_U_22
_atom_site_aniso_U_33
_atom_site_aniso_U_23
_atom_site_aniso_U_13
_atom_site_aniso_U_12
Dy1 0.0234(3) 0.0230(3) 0.0386(4) 0.0024(5) 0.0038(5) 0.0007(3)
Cl1 0.0361(19) 0.055(2) 0.055(2) -0.0013(19) -0.0062(17) -0.0059(16)
Cl2 0.0346(18) 0.0478(19) 0.0421(19) 0.0002(16) 0.0007(15) 0.0043(15)
O1 0.022(4) 0.020(4) 0.054(6) -0.005(4) 0.004(5) 0.003(3)
O2 0.036(5) 0.027(5) 0.048(5) 0.004(4) 0.006(4) 0.002(4)
O3 0.033(5) 0.029(5) 0.073(7) 0.004(5) -0.009(5) 0.006(4)
O4 0.036(5) 0.046(6) 0.082(8) -0.009(5) 0.033(5) 0.001(4)
O5 0.035(5) 0.036(5) 0.063(7) 0.005(5) 0.018(5) 0.005(5)
C1 0.021(5) 0.027(6) 0.040(8) -0.005(7) -0.002(7) 0.004(4)
N1 0.032(6) 0.017(5) 0.039(6) 0.005(5) 0.001(5) 0.001(4)
C2 0.035(7) 0.026(7) 0.030(8) 0.006(5) 0.001(5) 0.003(5)
N2 0.022(5) 0.013(5) 0.025(5) 0.001(4) 0.002(4) 0.002(4)
N3 0.049(7) 0.027(7) 0.031(6) 0.000(5) -0.009(5) -0.002(5)
N4 0.029(5) 0.015(5) 0.041(6) -0.004(4) 0.010(5) 0.003(4)
N5 0.020(5) 0.026(5) 0.022(5) -0.001(4) 0.006(4) -0.003(4)
N6 0.020(5) 0.015(5) 0.044(6) 0.001(4) 0.006(4) 0.002(4)
C3 0.030(7) 0.024(7) 0.032(7) -0.003(6) 0.014(6) -0.009(6)
N7 0.031(6) 0.023(5) 0.028(5) -0.002(4) 0.012(5) -0.003(4)
C4 0.021(6) 0.031(8) 0.021(6) -0.001(5) -0.002(5) -0.001(5)
C5 0.020(6) 0.034(8) 0.025(6) 0.001(5) -0.001(5) -0.008(5)
C6 0.047(8) 0.029(8) 0.037(8) 0.004(5) 0.004(6) 0.003(6)
C7 0.030(7) 0.022(6) 0.028(6) 0.005(5) -0.008(6) 0.000(5)
C8 0.027(7) 0.033(7) 0.025(6) -0.003(6) -0.001(6) 0.007(6)
C9 0.015(6) 0.039(8) 0.042(7) 0.001(6) 0.003(5) 0.013(5)
N8 0.027(5) 0.020(5) 0.036(6) -0.001(4) 0.006(4) -0.004(4)
C10 0.031(7) 0.025(7) 0.036(7) 0.000(5) 0.009(6) -0.012(6)
C11 0.012(6) 0.052(9) 0.033(7) 0.005(6) 0.004(5) 0.003(5)
C12 0.032(7) 0.042(9) 0.047(8) -0.012(7) 0.008(6) -0.012(6)
C13 0.048(7) 0.016(6) 0.062(8) 0.009(9) 0.017(10) 0.003(5)
C14 0.043(9) 0.034(9) 0.037(8) -0.008(7) 0.005(7) 0.009(7)
C15 0.036(8) 0.036(8) 0.025(7) 0.001(6) -0.001(6) -0.007(6)
C16 0.050(9) 0.026(8) 0.057(9) -0.003(7) 0.011(7) -0.022(7)
C17 0.022(7) 0.045(9) 0.038(8) 0.001(6) 0.013(6) -0.009(6)
C18 0.051(8) 0.029(8) 0.048(8) 0.008(6) 0.005(7) 0.000(7)
C19 0.052(9) 0.029(8) 0.085(12) 0.011(8) 0.008(8) -0.009(7)
C20 0.071(10) 0.046(9) 0.048(9) 0.004(7) -0.002(8) -0.014(8)
C21 0.067(10) 0.020(7) 0.044(8) 0.004(6) 0.014(8) -0.005(7)
C22 0.039(8) 0.040(9) 0.035(7) 0.001(6) 0.005(6) -0.013(6)
C23 0.018(6) 0.043(9) 0.031(7) 0.001(6) 0.010(6) -0.003(6)
C24 0.037(8) 0.032(8) 0.058(8) -0.006(6) 0.000(7) 0.021(6)
C25 0.072(11) 0.051(10) 0.053(9) 0.000(8) 0.010(9) -0.043(9)
C26 0.096(15) 0.051(11) 0.072(12) 0.014(10) -0.018(11) 0.022(10)
C27 0.059(10) 0.030(8) 0.053(9) -0.010(7) 0.002(8) -0.012(7)
C28 0.033(8) 0.080(13) 0.061(11) 0.007(9) 0.012(7) -0.001(8)
O6 0.075(8) 0.067(8) 0.063(7) -0.037(6) 0.025(6) -0.016(6)
N9 0.043(8) 0.137(15) 0.039(7) 0.011(9) -0.008(7) -0.037(9)
C29 0.079(12) 0.055(11) 0.060(10) -0.013(9) 0.004(9) -0.024(9)
C30 0.13(2) 0.102(17) 0.051(12) -0.007(12) 0.027(13) -0.051(15)
C31 0.094(17) 0.13(2) 0.107(19) -0.004(15) 0.008(14) 0.021(15)
O0AA 0.081(4) 0.085(4) 0.083(4) -0.004(3) 0.001(3) 0.001(3)
C0AA 0.110(8) 0.111(8) 0.109(8) -0.001(3) 0.000(3) 0.000(3)

loop_
_atom_type_symbol
_atom_type_description
_atom_type_scat_dispersion_real
_atom_type_scat_dispersion_imag
_atom_type_scat_source
C C 0.0181 0.0091 'International Tables Vol C Tables 4.2.6.8 and 6.1.1.4'
H H 0.0000 0.0000 'International Tables Vol C Tables 4.2.6.8 and 6.1.1.4'
Cl Cl 0.3639 0.7018 'International Tables Vol C Tables 4.2.6.8 and 6.1.1.4'
Dy Dy -9.8046 9.8477 'International Tables Vol C Tables 4.2.6.8 and 6.1.1.4'
N N 0.0311 0.0180 'International Tables Vol C Tables 4.2.6.8 and 6.1.1.4'
O O 0.0492 0.0322 'International Tables Vol C Tables 4.2.6.8 and 6.1.1.4'

loop_
_geom_angle_atom_site_label_1
_geom_angle_atom_site_label_2
_geom_angle_atom_site_label_3
_geom_angle
_geom_angle_site_symmetry_1
_geom_angle_site_symmetry_3
_geom_angle_publ_flag
Cl1 Dy1 Cl2 173.75(12) . . ?
O1 Dy1 Cl1 92.0(3) . . ?
O1 Dy1 Cl2 91.8(3) . . ?
O1 Dy1 O2 149.4(3) . . ?
O1 Dy1 O5 79.5(3) . . ?
O1 Dy1 N2 72.2(3) . . ?
O1 Dy1 N8 134.2(3) . . ?
O2 Dy1 Cl1 91.8(2) . . ?
O2 Dy1 Cl2 82.4(2) . . ?
O2 Dy1 N2 135.7(3) . . ?
O2 Dy1 N8 76.3(3) . . ?
O5 Dy1 Cl1 86.0(3) . . ?
O5 Dy1 Cl2 89.8(3) . . ?
O5 Dy1 O2 70.5(3) . . ?
O5 Dy1 N2 150.2(3) . . ?
O5 Dy1 N8 145.9(3) . . ?
N2 Dy1 Cl1 103.8(2) . . ?
N2 Dy1 Cl2 82.1(2) . . ?
N8 Dy1 Cl1 87.3(2) . . ?
N8 Dy1 Cl2 93.6(2) . . ?
N8 Dy1 N2 63.6(3) . . ?
C1 O1 Dy1 144.3(6) . . ?
C14 O2 Dy1 137.2(8) . . ?
C15 O5 Dy1 139.2(8) . . ?
O1 C1 C2 122.9(10) . . ?
O1 C1 C9 119.8(11) . . ?
C2 C1 C9 117.4(10) . . ?
C15 N1 C11 122.3(10) . . ?
C15 N1 C19 120.5(11) . . ?
C19 N1 C11 117.2(10) . . ?
C1 C2 C4 123.3(10) . . ?
C6 C2 C1 119.4(11) . . ?
C6 C2 C4 117.3(11) . . ?
N4 N2 Dy1 117.4(6) . . ?
C4 N2 Dy1 129.5(7) . . ?
C4 N2 N4 113.0(9) . . ?
C14 N3 C20 120.7(12) . . ?
C14 N3 C26 120.6(13) . . ?
C26 N3 C20 118.6(12) . . ?
C8 N4 N2 119.4(9) . . ?
C7 N5 N7 114.8(9) . . ?
C23 N6 N8 117.1(9) . . ?
C10 C3 C12 117.8(12) . . ?
C10 C3 C23 122.4(11) . . ?
C12 C3 C23 119.8(12) . . ?
C8 N7 N5 117.8(10) . . ?
N2 C4 C2 126.4(11) . . ?
C17 C5 C7 120.2(11) . . ?
C17 C5 C22 119.8(11) . . ?
C22 C5 C7 119.9(11) . . ?
C13 C6 C2 122.4(12) . . ?
N5 C7 C5 120.5(11) . . ?
N7 C8 N4 117.8(11) . . ?
N7 C8 N8 123.8(11) . . ?
N8 C8 N4 118.3(10) . . ?
C24 C9 C1 121.6(12) . . ?
N6 N8 Dy1 128.4(6) . . ?
C8 N8 Dy1 120.7(7) . . ?
C8 N8 N6 109.8(9) . . ?
O3 C10 C3 122.5(11) . . ?
O3 C10 C18 117.5(12) . . ?
C3 C10 C18 119.9(11) . . ?
C16 C12 C3 121.2(13) . . ?
C6 C13 C24 117.9(11) . . ?
O2 C14 N3 123.1(13) . . ?
O5 C15 N1 123.7(12) . . ?
C21 C16 C12 119.9(12) . . ?
O4 C17 C5 117.6(10) . . ?
O4 C17 C28 123.7(12) . . ?
C5 C17 C28 118.6(13) . . ?
C21 C18 C10 120.5(13) . . ?
C18 C21 C16 120.6(13) . . ?
C5 C22 C27 118.6(12) . . ?
N6 C23 C3 120.8(11) . . ?
C9 C24 C13 121.2(11) . . ?
C28 C25 C27 119.0(13) . . ?
C25 C27 C22 121.4(13) . . ?
C25 C28 C17 122.5(14) . . ?
C29 N9 C31 113.6(15) . . ?
C30 N9 C29 136(2) . . ?
C30 N9 C31 110(2) . . ?
O6 C30 N9 132(3) . . ?

loop_
_geom_bond_atom_site_label_1
_geom_bond_atom_site_label_2
_geom_bond_distance
_geom_bond_site_symmetry_2
_geom_bond_publ_flag
Dy1 Cl1 2.631(4) . ?
Dy1 Cl2 2.679(3) . ?
Dy1 O1 2.156(7) . ?
Dy1 O2 2.349(8) . ?
Dy1 O5 2.343(9) . ?
Dy1 N2 2.550(9) . ?
Dy1 N8 2.522(9) . ?
O1 C1 1.302(12) . ?
O2 C14 1.255(16) . ?
O3 C10 1.350(14) . ?
O4 C17 1.369(15) . ?
O5 C15 1.237(15) . ?
C1 C2 1.411(16) . ?
C1 C9 1.416(16) . ?
N1 C11 1.461(15) . ?
N1 C15 1.313(15) . ?
N1 C19 1.440(16) . ?
C2 C4 1.444(16) . ?
C2 C6 1.406(16) . ?
N2 N4 1.390(12) . ?
N2 C4 1.262(14) . ?
N3 C14 1.296(17) . ?
N3 C20 1.445(17) . ?
N3 C26 1.433(19) . ?
N4 C8 1.354(14) . ?
N5 N7 1.399(12) . ?
N5 C7 1.269(15) . ?
N6 N8 1.415(12) . ?
N6 C23 1.273(15) . ?
C3 C10 1.395(18) . ?
C3 C12 1.400(18) . ?
C3 C23 1.443(17) . ?
N7 C8 1.319(14) . ?
C5 C7 1.470(16) . ?
C5 C17 1.378(17) . ?
C5 C22 1.391(18) . ?
C6 C13 1.373(16) . ?
C8 N8 1.345(15) . ?
C9 C24 1.365(17) . ?
C10 C18 1.398(17) . ?
C12 C16 1.374(19) . ?
C13 C24 1.401(18) . ?
C16 C21 1.372(19) . ?
C17 C28 1.392(19) . ?
C18 C21 1.353(19) . ?
C22 C27 1.396(18) . ?
C25 C27 1.36(2) . ?
C25 C28 1.34(2) . ?
O6 C30 1.19(2) . ?
N9 C29 1.42(2) . ?
N9 C30 1.20(2) . ?
N9 C31 1.59(3) . ?
O0AA C0AA 1.25(2) . ?

loop_
_geom_torsion_atom_site_label_1
_geom_torsion_atom_site_label_2
_geom_torsion_atom_site_label_3
_geom_torsion_atom_site_label_4
_geom_torsion
_geom_torsion_site_symmetry_1
_geom_torsion_site_symmetry_2
_geom_torsion_site_symmetry_3
_geom_torsion_site_symmetry_4
_geom_torsion_publ_flag
Dy1 O1 C1 C2 12(3) . . . . ?
Dy1 O1 C1 C9 -166.0(10) . . . . ?
Dy1 O2 C14 N3 -177.3(8) . . . . ?
Dy1 O5 C15 N1 169.3(9) . . . . ?
Dy1 N2 N4 C8 7.1(12) . . . . ?
Dy1 N2 C4 C2 -5.7(17) . . . . ?
O1 C1 C2 C4 2(2) . . . . ?
O1 C1 C2 C6 -179.7(12) . . . . ?
O1 C1 C9 C24 -179.3(13) . . . . ?
O3 C10 C18 C21 179.2(12) . . . . ?
O4 C17 C28 C25 -179.9(15) . . . . ?
C1 C2 C4 N2 -2.9(19) . . . . ?
C1 C2 C6 C13 -2(2) . . . . ?
C1 C9 C24 C13 0(2) . . . . ?
C2 C1 C9 C24 2(2) . . . . ?
C2 C6 C13 C24 4(2) . . . . ?
N2 N4 C8 N7 175.6(9) . . . . ?
N2 N4 C8 N8 -2.0(16) . . . . ?
N4 N2 C4 C2 178.0(10) . . . . ?
N4 C8 N8 Dy1 -4.4(14) . . . . ?
N4 C8 N8 N6 -173.4(10) . . . . ?
N5 N7 C8 N4 0.0(15) . . . . ?
N5 N7 C8 N8 177.4(10) . . . . ?
C3 C10 C18 C21 0.7(19) . . . . ?
C3 C12 C16 C21 2(2) . . . . ?
N7 N5 C7 C5 179.7(9) . . . . ?
N7 C8 N8 Dy1 178.2(8) . . . . ?
N7 C8 N8 N6 9.2(16) . . . . ?
C4 C2 C6 C13 176.7(14) . . . . ?
C4 N2 N4 C8 -176.1(10) . . . . ?
C5 C17 C28 C25 0(2) . . . . ?
C5 C22 C27 C25 -1(2) . . . . ?
C6 C2 C4 N2 178.6(11) . . . . ?
C6 C13 C24 C9 -3(2) . . . . ?
C7 N5 N7 C8 179.0(10) . . . . ?
C7 C5 C17 O4 2.0(18) . . . . ?
C7 C5 C17 C28 -177.6(12) . . . . ?
C7 C5 C22 C27 178.5(11) . . . . ?
C9 C1 C2 C4 -179.9(11) . . . . ?
C9 C1 C2 C6 -1.4(18) . . . . ?
N8 N6 C23 C3 -176.5(10) . . . . ?
C10 C3 C12 C16 -2.3(19) . . . . ?
C10 C3 C23 N6 7.9(19) . . . . ?
C10 C18 C21 C16 -1(2) . . . . ?
C11 N1 C15 O5 179.4(11) . . . . ?
C12 C3 C10 O3 -177.4(11) . . . . ?
C12 C3 C10 C18 1.0(18) . . . . ?
C12 C3 C23 N6 -170.2(12) . . . . ?
C12 C16 C21 C18 0(2) . . . . ?
C17 C5 C7 N5 177.3(11) . . . . ?
C17 C5 C22 C27 0.0(19) . . . . ?
C19 N1 C15 O5 -1.7(19) . . . . ?
C20 N3 C14 O2 -3.2(19) . . . . ?
C22 C5 C7 N5 -1.1(17) . . . . ?
C22 C5 C17 O4 -179.6(11) . . . . ?
C22 C5 C17 C28 0.8(19) . . . . ?
C23 N6 N8 Dy1 49.7(14) . . . . ?
C23 N6 N8 C8 -142.4(11) . . . . ?
C23 C3 C10 O3 4.5(19) . . . . ?
C23 C3 C10 C18 -177.1(12) . . . . ?
C23 C3 C12 C16 175.8(12) . . . . ?
C26 N3 C14 O2 173.4(14) . . . . ?
C27 C25 C28 C17 -1(2) . . . . ?
C28 C25 C27 C22 2(2) . . . . ?
C29 N9 C30 O6 179.9(17) . . . . ?
C31 N9 C30 O6 -5(3) . . . . ?

loop_
_twin_individual_id
_twin_individual_mass_fraction_refined
1 0.923(10)
2 0.077(10)
